data_2011754
loop_
_publ_author_name
'Du, Miao'
'Bu, Xian-He'
'Biradha, Kumar'

_publ_section_title
;
 A large delocalized \p-electron system:
 diquinoxalino[2,3-<i>a</i>:2',3'-<i>c</i>]phenazine chloroform solvate
;
_journal_issue 2
_journal_name_full 'Acta Crystallographica Section C'
_journal_page_first 199
_journal_page_last 200
_journal_paper_doi 10.1107/S0108270100017443
_journal_volume 57
_journal_year 2001
_chemical_formula_moiety 'C24 N6 H12 , C H Cl3 '
_chemical_formula_sum 'C25 H13 Cl3 N6'
_chemical_formula_weight 503.76
_chemical_name_systematic ' Diquinoxalino[2,3-a:2*,3*-c]phenazine chloroform'
_space_group_IT_number 14
_symmetry_cell_setting monoclinic
_symmetry_space_group_name_Hall '-P 2ybc'
_symmetry_space_group_name_H-M 'P 1 21/c 1'
_cell_angle_alpha 90.00
_cell_angle_beta 103.897(2)
_cell_angle_gamma 90.00
_cell_formula_units_Z 4
_cell_length_a 19.5061(19)
_cell_length_b 5.3820(5)
_cell_length_c 20.976(2)
_cell_measurement_reflns_used 10967
_cell_measurement_temperature 193(2)
_cell_measurement_theta_max 27.90
_cell_measurement_theta_min 2.00
_cell_volume 2137.6(4)
_computing_cell_refinement 'SAINT  (Siemens, 1996)'
_computing_data_collection 'SMART  (Siemens, 1996)'
_computing_data_reduction SAINT
_computing_molecular_graphics 'XP  (Sheldrick, 1997)'
_computing_structure_refinement 'SHELXL97 (Sheldrick, 1997)'
_computing_structure_solution 'SHELXS97 (Sheldrick, 1997)'
_diffrn_measurement_device 'Siemens CCD X-ray diffractometer'
_diffrn_measurement_method \w
_diffrn_radiation_type MoK\a
_diffrn_radiation_wavelength .71073
_diffrn_reflns_av_R_equivalents .0617
_diffrn_reflns_limit_h_max 14
_diffrn_reflns_limit_h_min -25
_diffrn_reflns_limit_k_max 7
_diffrn_reflns_limit_k_min -6
_diffrn_reflns_limit_l_max 27
_diffrn_reflns_limit_l_min -26
_diffrn_reflns_number 11035
_diffrn_reflns_theta_max 27.90
_diffrn_standards_decay_% <1%
_diffrn_standards_interval_count none
_diffrn_standards_number none
_exptl_absorpt_coefficient_mu .458
_exptl_absorpt_correction_T_max .9345
_exptl_absorpt_correction_T_min .7364
_exptl_absorpt_correction_type integration
_exptl_absorpt_process_details '(North et al., 1968)'
_exptl_crystal_colour colorless
_exptl_crystal_density_diffrn 1.565
_exptl_crystal_density_meas ?
_exptl_crystal_description prism
_exptl_crystal_F_000 1024
_exptl_crystal_size_max .15
_exptl_crystal_size_mid .15
_exptl_crystal_size_min .15
_refine_diff_density_max .290
_refine_diff_density_min -.394
_refine_ls_extinction_coef none
_refine_ls_extinction_method SHELXL
_refine_ls_goodness_of_fit_ref .814
_refine_ls_hydrogen_treatment constr
_refine_ls_number_parameters 307
_refine_ls_number_reflns 4988
_refine_ls_R_factor_gt .0465
_refine_ls_shift/su_max .016
_refine_ls_shift/su_mean .002
_refine_ls_structure_factor_coef Fsqd
_refine_ls_weighting_details 'calc w=1/[\s^2^(Fo^2^)+(0.0294P)^2^+0.0000P] where P=(Fo^2^+2Fc^2^)/3'
_refine_ls_weighting_scheme calc
_refine_ls_wR_factor_ref .0927
_reflns_number_gt 1991
_reflns_number_total 4988
_reflns_threshold_expression I>2.0\s(I)
_cod_data_source_file de1159.cif
_cod_data_source_block I
_cod_depositor_comments
;
The following automatic conversions were performed:
'_symmetry_cell_setting' value 'Monoclinic' changed to 'monoclinic'
according to '/home/saulius/struct/CIF-dictionaries/cif_core.dic'
dictionary named 'cif_core.dic' version 2.4.1 from 2010-06-29.

Automatic conversion script
Id: cif_fix_enum 1527 2010-12-29 10:47:43Z saulius 

The following automatic conversions were performed:

'_symmetry_cell_setting' value 'Monoclinic' changed to 'monoclinic'
according to /home/saulius/struct/CIF-dictionaries/cif_core.dic
dictionary named 'cif_core.dic' version 2.4.1 from 2010-06-29.

Automatic conversion script
Id: cif_fix_values 1715 2011-07-08 13:25:40Z adriana 

The following automatic conversions were performed:

'_exptl_crystal_density_meas' value 'not measured' was changed to '?'
- the value is perceived as not measured.

Automatic conversion script
Id: cif_fix_values 3008 2015-01-20 13:52:24Z robertas 
;
_cod_original_cell_volume 2137.7(4)
_cod_original_sg_symbol_H-M 'P 21/c'
_cod_database_code 2011754

loop_
_symmetry_equiv_pos_as_xyz
'x, y, z'
'-x, y+1/2, -z+1/2'
'-x, -y, -z'
'x, -y-1/2, z-1/2'

loop_
_atom_site_label
_atom_site_fract_x
_atom_site_fract_y
_atom_site_fract_z
_atom_site_U_iso_or_equiv
_atom_site_adp_type
_atom_site_calc_flag
_atom_site_refinement_flags
_atom_site_occupancy
_atom_site_disorder_assembly
_atom_site_disorder_group
_atom_site_type_symbol
C1 .08673(16) .3004(5) .16002(15) .0416(8) Uani d . 1 . . C
C11 .34734(14) 1.0470(5) .27639(13) .0234(7) Uani d . 1 . . C
C12 .31673(14) 1.0649(5) .33152(13) .0258(7) Uani d . 1 . . C
C13 .26202(13) .8850(5) .33840(13) .0237(6) Uani d . 1 . . C
C14 .23973(14) .6941(5) .29059(13) .0260(7) Uani d . 1 . . C
C15 .27072(14) .6808(5) .23266(13) .0262(7) Uani d . 1 . . C
C16 .32331(14) .8541(5) .22615(12) .0244(7) Uani d . 1 . . C
C21 .42143(14) 1.3692(5) .31644(13) .0269(7) Uani d . 1 . . C
C22 .39075(14) 1.3875(5) .37131(13) .0264(7) Uani d . 1 . . C
C23 .41616(15) 1.5693(5) .41980(14) .0358(8) Uani d . 1 . . C
C24 .46966(16) 1.7219(5) .41387(14) .0396(8) Uani d . 1 . . C
C25 .50065(15) 1.7006(6) .36006(15) .0380(8) Uani d . 1 . . C
C26 .47744(14) 1.5303(5) .31240(14) .0318(8) Uani d . 1 . . C
C31 .16644(14) .5388(5) .35126(14) .0285(7) Uani d . 1 . . C
C32 .18800(14) .7285(5) .39822(14) .0301(7) Uani d . 1 . . C
C33 .15949(15) .7380(5) .45420(14) .0352(8) Uani d . 1 . . C
C34 .11209(16) .5653(6) .46233(14) .0393(8) Uani d . 1 . . C
C35 .09150(15) .3718(6) .41647(14) .0381(8) Uani d . 1 . . C
C36 .11796(14) .3578(5) .36193(14) .0344(8) Uani d . 1 . . C
C41 .27983(15) .4879(5) .13784(13) .0296(7) Uani d . 1 . . C
C42 .33183(14) .6641(5) .13051(13) .0281(7) Uani d . 1 . . C
C43 .36117(15) .6520(6) .07533(13) .0356(8) Uani d . 1 . . C
C44 .34001(16) .4700(6) .03003(14) .0374(8) Uani d . 1 . . C
C45 .28956(15) .2933(5) .03687(14) .0358(8) Uani d . 1 . . C
C46 .25945(15) .3001(5) .08959(14) .0355(8) Uani d . 1 . . C
N21 .39870(11) 1.1967(4) .26873(11) .0275(6) Uani d . 1 . . N
N22 .33764(12) 1.2331(4) .37813(11) .0283(6) Uani d . 1 . . N
N31 .19245(11) .5239(4) .29684(10) .0277(6) Uani d . 1 . . N
N32 .23610(12) .9038(4) .39124(10) .0300(6) Uani d . 1 . . N
N41 .24902(11) .4985(4) .18952(11) .0289(6) Uani d . 1 . . N
N42 .35316(11) .8471(4) .17550(11) .0308(6) Uani d . 1 . . N
Cl1 .01552(4) .37462(17) .19364(4) .0559(3) Uani d . 1 . . Cl
Cl2 .06941(5) .39668(17) .07751(4) .0579(3) Uani d . 1 . . Cl
Cl3 .10451(5) -.01777(17) .16619(6) .0820(4) Uani d . 1 . . Cl
H1 .1294 .3913 .1853 .050 Uiso calc R 1 . . H
H23 .3958 1.5846 .4565 .043 Uiso calc R 1 . . H
H24 .4864 1.8446 .4464 .048 Uiso calc R 1 . . H
H25 .5385 1.8077 .3572 .046 Uiso calc R 1 . . H
H26 .4987 1.5189 .2763 .038 Uiso calc R 1 . . H
H33 .1737 .8655 .4860 .042 Uiso calc R 1 . . H
H34 .0923 .5744 .4995 .047 Uiso calc R 1 . . H
H35 .0589 .2499 .4236 .046 Uiso calc R 1 . . H
H36 .1038 .2268 .3313 .041 Uiso calc R 1 . . H
H43 .3955 .7703 .0699 .043 Uiso calc R 1 . . H
H44 .3599 .4623 -.0071 .045 Uiso calc R 1 . . H
H45 .2760 .1672 .0046 .043 Uiso calc R 1 . . H
H46 .2252 .1798 .0938 .043 Uiso calc R 1 . . H

loop_
_atom_site_aniso_label
_atom_site_aniso_U_11
_atom_site_aniso_U_22
_atom_site_aniso_U_33
_atom_site_aniso_U_12
_atom_site_aniso_U_13
_atom_site_aniso_U_23
C1 .045(2) .034(2) .046(2) -.0009(16) .0102(17) -.0011(16)
C11 .0206(16) .0240(18) .0242(16) .0024(13) .0023(13) .0040(13)
C12 .0257(17) .0283(19) .0246(16) .0032(14) .0087(14) .0034(14)
C13 .0214(16) .0275(17) .0222(15) .0017(14) .0054(13) .0026(15)
C14 .0265(17) .0281(19) .0228(16) .0033(14) .0048(14) .0053(14)
C15 .0224(16) .0302(19) .0254(16) .0061(14) .0046(14) .0000(14)
C16 .0255(16) .0271(18) .0209(15) .0033(14) .0060(14) .0019(14)
C21 .0249(17) .0272(17) .0280(16) .0052(15) .0054(14) .0019(15)
C22 .0233(16) .0275(18) .0278(16) .0019(15) .0051(14) .0055(16)
C23 .042(2) .037(2) .0301(18) -.0068(16) .0119(16) -.0058(16)
C24 .043(2) .037(2) .036(2) -.0098(17) .0049(17) -.0081(16)
C25 .0296(18) .038(2) .046(2) -.0086(15) .0092(17) .0019(17)
C26 .0276(17) .036(2) .0350(18) -.0038(15) .0132(15) -.0004(16)
C31 .0220(17) .032(2) .0318(18) .0019(14) .0075(15) .0031(15)
C32 .0286(18) .0338(19) .0289(17) -.0015(15) .0087(15) .0054(15)
C33 .040(2) .038(2) .0298(18) -.0065(16) .0136(16) .0003(15)
C34 .041(2) .048(2) .0339(19) .0001(18) .0191(16) .0075(18)
C35 .0356(19) .036(2) .043(2) -.0074(16) .0101(17) .0070(18)
C36 .0354(19) .0332(19) .0347(18) -.0034(16) .0087(16) .0031(16)
C41 .0301(18) .0341(19) .0234(17) .0070(15) .0041(15) .0015(15)
C42 .0319(18) .0302(19) .0212(16) .0067(15) .0045(15) .0023(15)
C43 .0351(19) .045(2) .0288(17) .0018(16) .0119(16) .0026(17)
C44 .040(2) .049(2) .0240(17) .0127(18) .0093(16) .0006(17)
C45 .040(2) .038(2) .0267(18) .0076(17) .0032(16) -.0042(15)
C46 .0341(19) .037(2) .0333(18) .0026(15) .0040(16) -.0058(16)
N21 .0250(14) .0294(15) .0278(14) .0000(12) .0054(12) -.0005(12)
N22 .0307(15) .0275(15) .0276(14) -.0030(12) .0086(12) -.0003(12)
N31 .0272(14) .0322(15) .0240(14) -.0028(12) .0066(12) .0013(12)
N32 .0314(15) .0333(15) .0271(14) -.0042(13) .0103(12) .0004(12)
N41 .0305(14) .0282(15) .0273(14) .0015(12) .0052(12) -.0014(12)
N42 .0325(15) .0353(16) .0260(13) .0013(12) .0097(12) .0036(13)
Cl1 .0527(6) .0692(7) .0497(5) .0080(5) .0197(5) .0077(5)
Cl2 .0631(6) .0707(7) .0418(5) .0130(5) .0166(5) -.0041(5)
Cl3 .0726(7) .0364(6) .1281(10) .0117(5) .0068(7) .0068(6)

loop_
_atom_type_symbol
_atom_type_description
_atom_type_scat_dispersion_real
_atom_type_scat_dispersion_imag
_atom_type_scat_source
C C .0033 .0016 'International Tables Vol C Tables 4.2.6.8 and 6.1.1.4'
H H .0000 .0000 'International Tables Vol C Tables 4.2.6.8 and 6.1.1.4'
N N .0061 .0033 'International Tables Vol C Tables 4.2.6.8 and 6.1.1.4'
Cl Cl .1484 .1585 'International Tables Vol C Tables 4.2.6.8 and 6.1.1.4'

loop_
_geom_angle_atom_site_label_1
_geom_angle_atom_site_label_2
_geom_angle_atom_site_label_3
_geom_angle
_geom_angle_publ_flag
N21 C11 C12 122.2(3) ?
N21 C11 C16 117.5(2) no
C12 C11 C16 120.3(2) ?
N22 C12 C11 122.0(2) ?
N22 C12 C13 118.6(2) no
C11 C12 C13 119.3(3) ?
N32 C13 C14 121.9(2) no
N32 C13 C12 117.5(2) no
C14 C13 C12 120.6(2) no
N31 C14 C13 121.9(2) no
N31 C14 C15 118.5(3) no
C13 C14 C15 119.6(2) ?
N41 C15 C16 122.6(2) no
N41 C15 C14 117.8(2) no
C16 C15 C14 119.6(3) ?
N42 C16 C15 121.6(3) no
N42 C16 C11 117.8(2) no
C15 C16 C11 120.5(2) ?
C11 N21 C21 116.7(2) ?
C12 N22 C22 116.5(2) ?
N21 C21 C26 119.7(2) no
N21 C21 C22 121.1(2) ?
C26 C21 C22 119.2(3) no
N22 C22 C23 119.4(2) no
N22 C22 C21 121.4(3) ?
C23 C22 C21 119.2(3) no
C24 C23 C22 119.9(3) no
C23 C24 C25 120.8(3) no
C26 C25 C24 121.1(3) no
C25 C26 C21 119.9(3) no
C14 N31 C31 116.8(2) no
C13 N32 C32 116.5(2) no
N31 C31 C36 119.5(3) no
N31 C31 C32 121.4(3) no
C36 C31 C32 119.1(3) no
N32 C32 C31 121.6(2) no
N32 C32 C33 118.8(3) no
C31 C32 C33 119.6(3) no
C34 C33 C32 119.8(3) no
C33 C34 C35 120.9(3) no
C36 C35 C34 120.6(3) no
C35 C36 C31 119.8(3) no
C15 N41 C41 116.3(2) no
C16 N42 C42 117.1(2) no
N41 C41 C46 119.8(3) no
N41 C41 C42 121.4(3) no
C46 C41 C42 118.9(3) no
N42 C42 C43 119.1(3) no
N42 C42 C41 121.0(2) no
C43 C42 C41 119.9(3) no
C44 C43 C42 119.5(3) no
C43 C44 C45 121.4(3) no
C46 C45 C44 120.8(3) no
C45 C46 C41 119.6(3) no
Cl1 C1 Cl3 110.92(16) no
Cl1 C1 Cl2 110.23(16) no
Cl3 C1 Cl2 110.46(16) no

loop_
_geom_bond_atom_site_label_1
_geom_bond_atom_site_label_2
_geom_bond_site_symmetry_2
_geom_bond_distance
_geom_bond_publ_flag
C11 N21 . 1.325(3) ?
C11 C12 . 1.427(3) ?
C11 C16 . 1.473(3) ?
C12 N22 . 1.323(3) ?
C12 C13 . 1.474(3) ?
C13 C14 . 1.429(3) ?
C13 N32 . 1.328(3) no
C14 N31 . 1.328(3) no
C14 C15 . 1.483(3) ?
C15 N41 . 1.333(3) no
C15 C16 . 1.417(3) ?
C16 N42 . 1.329(3) no
N21 C21 . 1.359(3) ?
N22 C22 . 1.362(3) ?
C21 C26 . 1.413(3) ?
C21 C22 . 1.422(3) ?
C22 C23 . 1.413(3) ?
C23 C24 . 1.357(4) ?
C24 C25 . 1.407(4) ?
C25 C26 . 1.352(4) ?
N31 C31 . 1.358(3) no
N32 C32 . 1.363(3) no
C31 C36 . 1.412(4) no
C31 C32 . 1.411(4) no
C32 C33 . 1.416(4) no
C33 C34 . 1.351(4) no
C34 C35 . 1.409(4) no
C35 C36 . 1.366(4) no
N41 C41 . 1.361(3) no
N42 C42 . 1.358(3) no
C41 C46 . 1.418(4) no
C41 C42 . 1.424(4) no
C42 C43 . 1.411(3) no
C43 C44 . 1.358(4) no
C44 C45 . 1.400(4) no
C45 C46 . 1.372(4) no
C1 Cl1 . 1.749(3) no
C1 Cl3 . 1.746(3) no
C1 Cl2 . 1.760(3) no

loop_
_cod_related_entry_id
_cod_related_entry_database
_cod_related_entry_code
1 ChemSpider 21135366
